data_1544272
loop_
_publ_author_name
'Rajni Sharma'
'Raj Pal Sharma'
'Konstantin Karaghiosoff'
'Thomas M. Klapoetke'
'Miguel Quir\'os'
'Juan M. Salas'

_publ_section_title
;
 Cationic Cobaltammines as Anion Receptors: Synthesis, Spectroscopic and
 X-ray Structural Study of Biologically Important Saccharinate Salt,
 [cis-Co(en)~2~(N~3~)~2~](C~7~H~4~NSO~3~)
;
_journal_name_full 'Journal of Molecular Structure'
_journal_page_first 88
_journal_page_last 94
_journal_paper_doi 10.1016/j.molstruc.2009.04.043
_journal_volume 930
_journal_year 2009
_chemical_formula_moiety 'C4 H16 Co N10 +, C7 H4 N S O3 -'
_chemical_formula_sum 'C11 H20 Co N11 O3 S'
_chemical_formula_weight 445.37
_chemical_name_systematic
;
 ?
;
_space_group_IT_number 2
_symmetry_cell_setting triclinic
_symmetry_space_group_name_Hall '-P 1'
_symmetry_space_group_name_H-M 'P -1'
_atom_sites_solution_hydrogens geom
_atom_sites_solution_primary heavy
_atom_sites_solution_secondary difmap
_audit_creation_method SHELXL-97
_cell_angle_alpha 110.3689(10)
_cell_angle_beta 100.9178(10)
_cell_angle_gamma 97.1580(10)
_cell_formula_units_Z 2
_cell_length_a 7.3164(5)
_cell_length_b 11.4668(8)
_cell_length_c 11.9873(8)
_cell_measurement_reflns_used 5049
_cell_measurement_temperature 298(2)
_cell_measurement_theta_max 27.65
_cell_measurement_theta_min 2.90
_cell_volume 905.69(11)
_computing_cell_refinement 'Bruker SMART'
_computing_data_collection 'Bruker SMART'
_computing_data_reduction 'Bruker SAINT'
_computing_molecular_graphics 'Xtal_Gx (S. Hall & D. Du Boulay)'
_computing_publication_material 'SHELXS-97 (Sheldrick, 1990)'
_computing_structure_refinement 'SHELXL-97 (Sheldrick, 1997)'
_computing_structure_solution 'SHELXS-97 (Sheldrick, 1990)'
_diffrn_ambient_temperature 298(2)
_diffrn_detector_area_resol_mean 66.06
_diffrn_measured_fraction_theta_full 0.925
_diffrn_measured_fraction_theta_max 0.925
_diffrn_measurement_device_type 'Bruker SMART APEX CCD system'
_diffrn_measurement_method 'phi and omega scans'
_diffrn_radiation_monochromator graphite
_diffrn_radiation_source 'fine-focus sealed tube'
_diffrn_radiation_type MoK\a
_diffrn_radiation_wavelength 0.71073
_diffrn_reflns_av_R_equivalents 0.0214
_diffrn_reflns_av_sigmaI/netI 0.0284
_diffrn_reflns_limit_h_max 9
_diffrn_reflns_limit_h_min -9
_diffrn_reflns_limit_k_max 14
_diffrn_reflns_limit_k_min -15
_diffrn_reflns_limit_l_max 15
_diffrn_reflns_limit_l_min -15
_diffrn_reflns_number 10337
_diffrn_reflns_theta_full 28.02
_diffrn_reflns_theta_max 28.02
_diffrn_reflns_theta_min 1.87
_exptl_absorpt_coefficient_mu 1.103
_exptl_absorpt_correction_T_max 0.9073
_exptl_absorpt_correction_T_min 0.7217
_exptl_absorpt_correction_type multi-scan
_exptl_crystal_colour red
_exptl_crystal_density_diffrn 1.633
_exptl_crystal_density_method 'not measured'
_exptl_crystal_description prismatic
_exptl_crystal_F_000 460
_exptl_crystal_size_max 0.40
_exptl_crystal_size_mid 0.14
_exptl_crystal_size_min 0.09
_refine_diff_density_max 0.522
_refine_diff_density_min -0.284
_refine_diff_density_rms 0.071
_refine_ls_extinction_method none
_refine_ls_goodness_of_fit_ref 1.077
_refine_ls_hydrogen_treatment constr
_refine_ls_matrix_type full
_refine_ls_number_parameters 244
_refine_ls_number_reflns 4055
_refine_ls_number_restraints 0
_refine_ls_restrained_S_all 1.077
_refine_ls_R_factor_all 0.0401
_refine_ls_R_factor_gt 0.0356
_refine_ls_shift/su_max 0.001
_refine_ls_shift/su_mean 0.000
_refine_ls_structure_factor_coef Fsqd
_refine_ls_weighting_details 'calc w=1/[\s^2^(Fo^2^)+(0.0500P)^2^+0.3000P] where P=(Fo^2^+2Fc^2^)/3'
_refine_ls_weighting_scheme calc
_refine_ls_wR_factor_gt 0.0910
_refine_ls_wR_factor_ref 0.0932
_reflns_number_gt 3655
_reflns_number_total 4055
_reflns_threshold_expression >2sigma(I)
_cod_data_source_file sacarino.cif
_cod_data_source_block sacarino
_cod_database_code 1544272

loop_
_symmetry_equiv_pos_as_xyz
'x, y, z'
'-x, -y, -z'

loop_
_atom_site_label
_atom_site_type_symbol
_atom_site_fract_x
_atom_site_fract_y
_atom_site_fract_z
_atom_site_U_iso_or_equiv
_atom_site_adp_type
_atom_site_occupancy
_atom_site_symmetry_multiplicity
_atom_site_calc_flag
_atom_site_refinement_flags
_atom_site_disorder_assembly
_atom_site_disorder_group
Co Co 0.71679(4) 0.83686(2) 0.65388(2) 0.02401(10) Uani 1 1 d . . .
N1A N 0.4725(3) 0.81625(18) 0.54317(17) 0.0355(4) Uani 1 1 d . . .
N2A N 0.4094(3) 0.72186(19) 0.45186(19) 0.0410(5) Uani 1 1 d . . .
N3A N 0.3396(4) 0.6358(2) 0.3631(2) 0.0760(9) Uani 1 1 d . . .
N4A N 0.6296(3) 0.70059(18) 0.70387(18) 0.0381(4) Uani 1 1 d . . .
N5A N 0.4798(3) 0.62847(17) 0.65754(17) 0.0332(4) Uani 1 1 d . . .
N6A N 0.3380(3) 0.5564(2) 0.6191(3) 0.0575(6) Uani 1 1 d . . .
N1E N 0.8122(3) 0.72224(18) 0.52638(17) 0.0329(4) Uani 1 1 d . . .
H11E H 0.7475 0.6421 0.5031 0.039 Uiso 1 1 d R . .
H12E H 0.7947 0.7438 0.4603 0.039 Uiso 1 1 d R . .
C1E C 1.0162(4) 0.7292(3) 0.5728(2) 0.0527(7) Uani 1 1 d . . .
H13E H 1.0915 0.7991 0.5628 0.063 Uiso 1 1 d R . .
H14E H 1.0516 0.6510 0.5271 0.063 Uiso 1 1 d R . .
C2E C 1.0530(4) 0.7496(3) 0.7052(2) 0.0499(7) Uani 1 1 d . . .
H23E H 0.9989 0.6728 0.7144 0.060 Uiso 1 1 d R . .
H24E H 1.1887 0.7709 0.7423 0.060 Uiso 1 1 d R . .
N2E N 0.9629(3) 0.85430(17) 0.76511(16) 0.0314(4) Uani 1 1 d . . .
H21E H 1.0388 0.9294 0.7814 0.038 Uiso 1 1 d R . .
H22E H 0.9450 0.8517 0.8365 0.038 Uiso 1 1 d R . .
N3E N 0.6366(3) 0.96127(17) 0.78427(16) 0.0306(4) Uani 1 1 d . . .
H31E H 0.5102 0.9555 0.7617 0.037 Uiso 1 1 d R . .
H32E H 0.6633 0.9455 0.8535 0.037 Uiso 1 1 d R . .
C3E C 0.7387(3) 1.0902(2) 0.8068(2) 0.0354(5) Uani 1 1 d . . .
H33E H 0.8683 1.1065 0.8551 0.043 Uiso 1 1 d R . .
H34E H 0.6749 1.1539 0.8510 0.043 Uiso 1 1 d R . .
C4E C 0.7376(4) 1.0940(2) 0.6829(2) 0.0383(5) Uani 1 1 d . . .
H43E H 0.6094 1.0901 0.6395 0.046 Uiso 1 1 d R . .
H44E H 0.8181 1.1722 0.6917 0.046 Uiso 1 1 d R . .
N4E N 0.8101(3) 0.98256(17) 0.61390(16) 0.0325(4) Uani 1 1 d . . .
H41E H 0.9381 1.0009 0.6347 0.039 Uiso 1 1 d R . .
H42E H 0.7698 0.9631 0.5326 0.039 Uiso 1 1 d R . .
C1S C 0.7210(3) 0.6833(2) 0.0313(2) 0.0300(4) Uani 1 1 d . . .
S S 0.68449(8) 0.83425(5) 0.03745(5) 0.03009(13) Uani 1 1 d . . .
O1S O 0.8307(2) 0.89522(15) -0.00196(14) 0.0391(4) Uani 1 1 d . . .
O2S O 0.4934(2) 0.82870(17) -0.02415(15) 0.0430(4) Uani 1 1 d . . .
N1S N 0.7233(3) 0.90222(17) 0.18567(16) 0.0329(4) Uani 1 1 d . . .
C2S C 0.7582(3) 0.6888(2) 0.15062(19) 0.0319(5) Uani 1 1 d . . .
C3S C 0.7892(4) 0.5825(2) 0.1741(2) 0.0430(6) Uani 1 1 d . . .
H3S H 0.8153 0.5851 0.2541 0.052 Uiso 1 1 d R . .
C4S C 0.7800(4) 0.4715(2) 0.0752(3) 0.0489(6) Uani 1 1 d . . .
H4S H 0.7994 0.3985 0.0890 0.059 Uiso 1 1 d R . .
C5S C 0.7429(4) 0.4681(2) -0.0430(2) 0.0470(6) Uani 1 1 d . . .
H5S H 0.7382 0.3925 -0.1075 0.056 Uiso 1 1 d R . .
C6S C 0.7122(3) 0.5740(2) -0.0684(2) 0.0386(5) Uani 1 1 d . . .
H6S H 0.6869 0.5716 -0.1482 0.046 Uiso 1 1 d R . .
C7S C 0.7596(3) 0.8193(2) 0.2393(2) 0.0320(5) Uani 1 1 d . . .
O7S O 0.7982(3) 0.84874(16) 0.35237(14) 0.0451(4) Uani 1 1 d . . .

loop_
_atom_site_aniso_label
_atom_site_aniso_U_11
_atom_site_aniso_U_22
_atom_site_aniso_U_33
_atom_site_aniso_U_23
_atom_site_aniso_U_13
_atom_site_aniso_U_12
Co 0.02744(16) 0.02338(15) 0.02067(15) 0.00902(11) 0.00426(11) 0.00427(11)
N1A 0.0369(10) 0.0359(10) 0.0293(10) 0.0110(8) 0.0005(8) 0.0078(8)
N2A 0.0443(11) 0.0402(11) 0.0353(11) 0.0144(9) -0.0011(9) 0.0146(9)
N3A 0.089(2) 0.0523(15) 0.0496(15) -0.0051(12) -0.0244(14) 0.0210(14)
N4A 0.0439(11) 0.0354(10) 0.0357(10) 0.0206(9) 0.0035(9) 0.0004(9)
N5A 0.0399(11) 0.0253(9) 0.0392(11) 0.0164(8) 0.0114(9) 0.0098(8)
N6A 0.0441(13) 0.0370(12) 0.0882(19) 0.0273(12) 0.0067(12) 0.0014(10)
N1E 0.0377(10) 0.0305(9) 0.0270(9) 0.0073(7) 0.0074(8) 0.0068(8)
C1E 0.0437(14) 0.0650(18) 0.0452(15) 0.0101(13) 0.0145(12) 0.0233(13)
C2E 0.0439(14) 0.0525(16) 0.0452(15) 0.0094(12) 0.0016(11) 0.0232(12)
N2E 0.0329(9) 0.0313(9) 0.0257(9) 0.0084(7) 0.0028(7) 0.0053(8)
N3E 0.0353(9) 0.0337(10) 0.0252(9) 0.0125(7) 0.0083(7) 0.0110(8)
C3E 0.0382(12) 0.0282(11) 0.0355(12) 0.0062(9) 0.0080(10) 0.0106(9)
C4E 0.0441(13) 0.0287(11) 0.0437(13) 0.0181(10) 0.0062(10) 0.0070(10)
N4E 0.0413(10) 0.0307(9) 0.0247(9) 0.0118(7) 0.0073(8) 0.0023(8)
C1S 0.0326(11) 0.0278(10) 0.0280(10) 0.0109(8) 0.0055(8) 0.0033(8)
S 0.0358(3) 0.0296(3) 0.0235(3) 0.0106(2) 0.0050(2) 0.0047(2)
O1S 0.0462(9) 0.0410(9) 0.0313(8) 0.0181(7) 0.0097(7) 0.0006(7)
O2S 0.0407(9) 0.0498(10) 0.0373(9) 0.0182(8) 0.0015(7) 0.0136(8)
N1S 0.0430(10) 0.0295(9) 0.0235(9) 0.0076(7) 0.0081(8) 0.0057(8)
C2S 0.0342(11) 0.0321(11) 0.0269(11) 0.0111(9) 0.0059(9) 0.0015(9)
C3S 0.0537(15) 0.0394(13) 0.0375(13) 0.0204(11) 0.0070(11) 0.0054(11)
C4S 0.0609(16) 0.0344(13) 0.0549(16) 0.0226(12) 0.0109(13) 0.0112(12)
C5S 0.0576(16) 0.0295(12) 0.0446(15) 0.0048(10) 0.0099(12) 0.0082(11)
C6S 0.0469(13) 0.0350(12) 0.0291(11) 0.0078(9) 0.0072(10) 0.0079(10)
C7S 0.0330(11) 0.0363(12) 0.0253(10) 0.0112(9) 0.0088(9) 0.0015(9)
O7S 0.0620(11) 0.0466(10) 0.0250(8) 0.0132(7) 0.0102(8) 0.0069(8)

loop_
_atom_type_symbol
_atom_type_description
_atom_type_scat_dispersion_real
_atom_type_scat_dispersion_imag
_atom_type_scat_source
C C 0.0033 0.0016 'International Tables Vol C Tables 4.2.6.8 and 6.1.1.4'
H H 0.0000 0.0000 'International Tables Vol C Tables 4.2.6.8 and 6.1.1.4'
N N 0.0061 0.0033 'International Tables Vol C Tables 4.2.6.8 and 6.1.1.4'
O O 0.0106 0.0060 'International Tables Vol C Tables 4.2.6.8 and 6.1.1.4'
S S 0.1246 0.1234 'International Tables Vol C Tables 4.2.6.8 and 6.1.1.4'
Co Co 0.3494 0.9721 'International Tables Vol C Tables 4.2.6.8 and 6.1.1.4'

loop_
_geom_angle_atom_site_label_1
_geom_angle_atom_site_label_2
_geom_angle_atom_site_label_3
_geom_angle
_geom_angle_site_symmetry_1
_geom_angle_site_symmetry_3
N4A Co N1E 91.48(8) . .
N4A Co N1A 94.29(8) . .
N1E Co N1A 93.88(8) . .
N4A Co N3E 91.68(8) . .
N1E Co N3E 175.97(7) . .
N1A Co N3E 88.39(8) . .
N4A Co N2E 84.82(8) . .
N1E Co N2E 85.57(8) . .
N1A Co N2E 178.94(7) . .
N3E Co N2E 92.21(7) . .
N4A Co N4E 176.44(8) . .
N1E Co N4E 91.34(8) . .
N1A Co N4E 87.68(8) . .
N3E Co N4E 85.41(7) . .
N2E Co N4E 93.23(8) . .
N2A N1A Co 120.96(16) . .
N3A N2A N1A 175.4(3) . .
N5A N4A Co 124.51(16) . .
N6A N5A N4A 175.6(2) . .
C1E N1E Co 110.00(14) . .
N1E C1E C2E 108.4(2) . .
N2E C2E C1E 107.6(2) . .
C2E N2E Co 108.67(14) . .
C3E N3E Co 108.95(13) . .
N3E C3E C4E 106.36(18) . .
N4E C4E C3E 107.39(17) . .
C4E N4E Co 109.08(14) . .
C2S C1S C6S 122.7(2) . .
C2S C1S S 106.95(16) . .
C6S C1S S 130.35(18) . .
O2S S O1S 114.71(10) . .
O2S S N1S 111.95(10) . .
O1S S N1S 108.84(10) . .
O2S S C1S 111.75(10) . .
O1S S C1S 110.91(10) . .
N1S S C1S 97.34(10) . .
C7S N1S S 110.75(15) . .
C3S C2S C1S 120.0(2) . .
C3S C2S C7S 129.1(2) . .
C1S C2S C7S 110.90(19) . .
C2S C3S C4S 118.2(2) . .
C5S C4S C3S 120.9(2) . .
C4S C5S C6S 121.8(2) . .
C1S C6S C5S 116.5(2) . .
O7S C7S N1S 123.3(2) . .
O7S C7S C2S 122.6(2) . .
N1S C7S C2S 114.01(18) . .

loop_
_geom_bond_atom_site_label_1
_geom_bond_atom_site_label_2
_geom_bond_distance
_geom_bond_site_symmetry_2
Co N4A 1.9380(18) .
Co N1E 1.9458(18) .
Co N1A 1.9468(19) .
Co N3E 1.9560(17) .
Co N2E 1.9686(17) .
Co N4E 1.9708(18) .
N1A N2A 1.201(3) .
N2A N3A 1.142(3) .
N4A N5A 1.190(3) .
N5A N6A 1.145(3) .
N1E C1E 1.472(3) .
C1E C2E 1.487(4) .
C2E N2E 1.472(3) .
N3E C3E 1.479(3) .
C3E C4E 1.499(3) .
C4E N4E 1.483(3) .
C1S C2S 1.383(3) .
C1S C6S 1.383(3) .
C1S S 1.762(2) .
S O2S 1.4347(17) .
S O1S 1.4459(16) .
S N1S 1.6232(18) .
N1S C7S 1.347(3) .
C2S C3S 1.378(3) .
C2S C7S 1.502(3) .
C3S C4S 1.389(4) .
C4S C5S 1.377(4) .
C5S C6S 1.385(3) .
C7S O7S 1.242(3) .

_cod_database_fobs_code 1544272
